data_4336548
loop_
_publ_author_name
'Maxim N. Sokolov'
'Maxim A. Mikhailov'
'Konstantin A. Brylev'
'Alexander V. Virovets'
'Cristian Vicent'
'Nikolay B. Kompankov'
'Noboru Kitamura'
'Vladimir P. Fedin'

_publ_section_title
;
 Alkynyl Complexes of High-Valence Clusters. Synthesis and Luminescence
 Properties of [Mo6I8(C\\tbCC(O)OMe)6]2-, the First Complex with
 Exclusively Organometallic Outer Ligands in the Family of Octahedral
 {M6X8} Clusters
;
_journal_name_full 'Inorganic Chemistry'
_journal_page_first 12477
_journal_page_last 12481
_journal_paper_doi 10.1021/ic401377g
_journal_volume 52
_journal_year 2013
_chemical_formula_structural (PPh4)2[Mo6I8(C3O2Me)6]
_chemical_formula_sum 'C72 H58 I8 Mo6 O12 P2'
_chemical_formula_weight 2767.96
_chemical_name_systematic
;
 ?
;
_space_group_IT_number 2
_symmetry_cell_setting triclinic
_symmetry_space_group_name_Hall '-P 1'
_symmetry_space_group_name_H-M 'P -1'
_atom_sites_solution_hydrogens geom
_atom_sites_solution_primary direct
_atom_sites_solution_secondary difmap
_audit_creation_method SHELXL-97
_cell_angle_alpha 87.947(2)
_cell_angle_beta 88.8800(10)
_cell_angle_gamma 76.016(2)
_cell_formula_units_Z 1
_cell_length_a 11.5340(7)
_cell_length_b 13.0467(9)
_cell_length_c 13.4417(8)
_cell_measurement_reflns_used 4310
_cell_measurement_temperature 100.0(2)
_cell_measurement_theta_max 38.5935
_cell_measurement_theta_min 2.1755
_cell_volume 1961.4(2)
_computing_cell_refinement 'Apex2 V.1.27 (Bruker, 2005)'
_computing_data_collection 'Apex2 V.1.27 (Bruker, 2005)'
_computing_data_reduction 'Apex2 V.1.27 (Bruker, 2005)'
_computing_molecular_graphics 'SHELXTL V6.22 (Bruker, 2000-2005)'
_computing_publication_material 'local programs'
_computing_structure_refinement 'SHELXL-97 (Sheldrick, 1997)'
_computing_structure_solution 'SHELXS-97 (Sheldrick, 1990)'
_diffrn_ambient_temperature 100.0(2)
_diffrn_detector_area_resol_mean 25
_diffrn_measured_fraction_theta_full 0.981
_diffrn_measured_fraction_theta_max 0.805
_diffrn_measurement_device_type 'Bruker X8Apex CCD detector'
_diffrn_measurement_method 'combined omega- and phi-scans'
_diffrn_radiation_monochromator graphite
_diffrn_radiation_source 'fine-focus sealed tube'
_diffrn_radiation_type MoK\a
_diffrn_radiation_wavelength 0.71073
_diffrn_reflns_av_R_equivalents 0.0290
_diffrn_reflns_av_sigmaI/netI 0.0778
_diffrn_reflns_limit_h_max 19
_diffrn_reflns_limit_h_min -21
_diffrn_reflns_limit_k_max 19
_diffrn_reflns_limit_k_min -23
_diffrn_reflns_limit_l_max 12
_diffrn_reflns_limit_l_min -23
_diffrn_reflns_number 24981
_diffrn_reflns_theta_full 25.00
_diffrn_reflns_theta_max 40.52
_diffrn_reflns_theta_min 2.12
_exptl_absorpt_coefficient_mu 4.176
_exptl_absorpt_correction_T_max 0.7479
_exptl_absorpt_correction_T_min 0.6060
_exptl_absorpt_correction_type empirical
_exptl_absorpt_process_details 'based on intensities (SADABS, Bruker, 2005)'
_exptl_crystal_colour orange
_exptl_crystal_density_diffrn 2.343
_exptl_crystal_density_meas ?
_exptl_crystal_description needle
_exptl_crystal_F_000 1292
_exptl_crystal_size_max 0.47
_exptl_crystal_size_mid 0.08
_exptl_crystal_size_min 0.06
_refine_diff_density_max 2.315
_refine_diff_density_min -1.553
_refine_diff_density_rms 0.259
_refine_ls_extinction_method none
_refine_ls_goodness_of_fit_ref 0.971
_refine_ls_hydrogen_treatment constr
_refine_ls_matrix_type full
_refine_ls_number_parameters 454
_refine_ls_number_reflns 20237
_refine_ls_number_restraints 0
_refine_ls_restrained_S_all 0.971
_refine_ls_R_factor_all 0.0972
_refine_ls_R_factor_gt 0.0462
_refine_ls_shift/su_max 0.001
_refine_ls_shift/su_mean 0.000
_refine_ls_structure_factor_coef Fsqd
_refine_ls_weighting_details 'calc w=1/[\s^2^(Fo^2^)+(0.0385P)^2^+0.0000P] where P=(Fo^2^+2Fc^2^)/3'
_refine_ls_weighting_scheme calc
_refine_ls_wR_factor_gt 0.0907
_refine_ls_wR_factor_ref 0.1108
_reflns_number_gt 11904
_reflns_number_total 20237
_reflns_threshold_expression >2sigma(I)
_cod_data_source_file ic401377g_si_001.cif
_cod_data_source_block m
_cod_depositor_comments
;
The following automatic conversions were performed:

'_exptl_crystal_density_meas' value 'none' was changed to '?' - the
value is perceived as not measured.

Automatic conversion script
Id: cif_fix_values 3008 2015-01-20 13:52:24Z robertas 
;
_cod_database_code 4336548

loop_
_symmetry_equiv_pos_as_xyz
'x, y, z'
'-x, -y, -z'

loop_
_atom_site_label
_atom_site_type_symbol
_atom_site_fract_x
_atom_site_fract_y
_atom_site_fract_z
_atom_site_U_iso_or_equiv
_atom_site_adp_type
_atom_site_occupancy
_atom_site_symmetry_multiplicity
_atom_site_calc_flag
_atom_site_refinement_flags
Mo1 Mo 0.58067(3) -0.00174(3) 0.62295(2) 0.01194(6) Uani 1 1 d .
Mo2 Mo 0.40190(3) 0.13592(3) 0.52738(2) 0.01237(6) Uani 1 1 d .
Mo3 Mo 0.61362(3) 0.06376(3) 0.43408(2) 0.01234(6) Uani 1 1 d .
I1 I 0.59896(2) 0.20587(2) 0.58621(2) 0.01634(5) Uani 1 1 d .
I2 I 0.36579(2) 0.07340(2) 0.723287(19) 0.01588(5) Uani 1 1 d .
I3 I 0.80123(2) -0.07498(2) 0.53174(2) 0.01595(5) Uani 1 1 d .
I4 I 0.43162(2) 0.20815(2) 0.335067(19) 0.01519(5) Uani 1 1 d .
C11 C 0.6691(4) -0.0104(3) 0.7669(3) 0.0176(8) Uani 1 1 d .
C12 C 0.7129(4) -0.0205(3) 0.8473(3) 0.0189(8) Uani 1 1 d .
C13 C 0.7593(4) -0.0363(4) 0.9476(3) 0.0215(9) Uani 1 1 d .
C14 C 0.8721(5) 0.0232(5) 1.0689(4) 0.0370(13) Uani 1 1 d .
H14F H 0.9197 0.0752 1.0768 0.056 Uiso 1 1 calc R
H14G H 0.9229 -0.0482 1.0794 0.056 Uiso 1 1 calc R
H14H H 0.8064 0.0353 1.1177 0.056 Uiso 1 1 calc R
C21 C 0.2898(4) 0.2921(4) 0.5574(3) 0.0194(8) Uani 1 1 d .
C22 C 0.2283(4) 0.3781(4) 0.5691(4) 0.0262(10) Uani 1 1 d .
C23 C 0.1520(5) 0.4823(4) 0.5838(4) 0.0284(11) Uani 1 1 d .
C24 C 0.0840(6) 0.6543(5) 0.5126(5) 0.0522(19) Uani 1 1 d .
H24A H 0.0944 0.6951 0.4519 0.078 Uiso 1 1 calc R
H24B H 0.1078 0.6879 0.5703 0.078 Uiso 1 1 calc R
H24C H -0.0001 0.6521 0.5200 0.078 Uiso 1 1 calc R
C31 C 0.7461(4) 0.1342(3) 0.3571(3) 0.0186(8) Uani 1 1 d .
C32 C 0.8193(4) 0.1685(4) 0.3125(4) 0.0248(10) Uani 1 1 d .
C33 C 0.8945(4) 0.2212(4) 0.2541(4) 0.0251(10) Uani 1 1 d .
C34 C 1.0843(5) 0.2534(5) 0.2307(5) 0.0501(18) Uani 1 1 d .
H34A H 1.1672 0.2244 0.2511 0.075 Uiso 1 1 calc R
H34B H 1.0595 0.3281 0.2475 0.075 Uiso 1 1 calc R
H34C H 1.0781 0.2470 0.1587 0.075 Uiso 1 1 calc R
O131 O 0.8232(3) 0.0342(3) 0.9680(3) 0.0305(8) Uani 1 1 d .
O132 O 0.7424(4) -0.1018(3) 1.0080(3) 0.0403(10) Uani 1 1 d .
O231 O 0.1575(4) 0.5480(3) 0.5062(3) 0.0431(11) Uani 1 1 d .
O232 O 0.0908(4) 0.5091(4) 0.6579(4) 0.0585(14) Uani 1 1 d .
O331 O 1.0074(3) 0.1953(4) 0.2823(3) 0.0448(11) Uani 1 1 d .
O332 O 0.8610(4) 0.2851(4) 0.1861(3) 0.0545(13) Uani 1 1 d .
P1 P 0.30204(10) 0.62080(9) 0.13617(9) 0.0182(2) Uani 1 1 d .
C111 C 0.3729(4) 0.7030(3) 0.0577(3) 0.0171(8) Uani 1 1 d .
C112 C 0.4430(4) 0.7618(4) 0.1005(3) 0.0209(9) Uani 1 1 d .
H11D H 0.4601 0.7535 0.1696 0.025 Uiso 1 1 calc R
C113 C 0.4883(4) 0.8336(4) 0.0409(3) 0.0231(9) Uani 1 1 d .
H11C H 0.5347 0.8753 0.0702 0.028 Uiso 1 1 calc R
C114 C 0.4663(4) 0.8443(4) -0.0592(4) 0.0277(10) Uani 1 1 d .
H11B H 0.4986 0.8925 -0.0991 0.033 Uiso 1 1 calc R
C115 C 0.3969(4) 0.7849(4) -0.1024(4) 0.0274(10) Uani 1 1 d .
H11E H 0.3810 0.7932 -0.1717 0.033 Uiso 1 1 calc R
C116 C 0.3504(4) 0.7132(4) -0.0443(3) 0.0236(9) Uani 1 1 d .
H11A H 0.3039 0.6717 -0.0738 0.028 Uiso 1 1 calc R
C121 C 0.1729(4) 0.7025(4) 0.1941(3) 0.0209(8) Uani 1 1 d .
C122 C 0.1740(4) 0.8059(4) 0.2156(3) 0.0214(9) Uani 1 1 d .
H12C H 0.2420 0.8322 0.1986 0.026 Uiso 1 1 calc R
C123 C 0.0737(4) 0.8720(4) 0.2626(4) 0.0270(10) Uani 1 1 d .
H12A H 0.0743 0.9422 0.2786 0.032 Uiso 1 1 calc R
C124 C -0.0243(5) 0.8325(5) 0.2847(4) 0.0332(12) Uani 1 1 d .
H12B H -0.0927 0.8771 0.3143 0.040 Uiso 1 1 calc R
C125 C -0.0258(5) 0.7298(5) 0.2649(4) 0.0356(13) Uani 1 1 d .
H12D H -0.0942 0.7040 0.2819 0.043 Uiso 1 1 calc R
C126 C 0.0737(4) 0.6637(5) 0.2198(4) 0.0307(11) Uani 1 1 d .
H12E H 0.0735 0.5926 0.2069 0.037 Uiso 1 1 calc R
C131 C 0.2537(4) 0.5230(4) 0.0669(3) 0.0214(9) Uani 1 1 d .
C132 C 0.1679(5) 0.5564(4) -0.0075(4) 0.0270(10) Uani 1 1 d .
H13C H 0.1334 0.6295 -0.0195 0.032 Uiso 1 1 calc R
C133 C 0.1341(5) 0.4809(5) -0.0636(4) 0.0360(13) Uani 1 1 d .
H13E H 0.0786 0.5024 -0.1161 0.043 Uiso 1 1 calc R
C134 C 0.1813(5) 0.3750(5) -0.0426(4) 0.0367(13) Uani 1 1 d .
H13D H 0.1578 0.3237 -0.0808 0.044 Uiso 1 1 calc R
C135 C 0.2627(5) 0.3422(4) 0.0334(4) 0.0339(12) Uani 1 1 d .
H13A H 0.2916 0.2690 0.0493 0.041 Uiso 1 1 calc R
C136 C 0.3018(4) 0.4167(4) 0.0862(4) 0.0268(10) Uani 1 1 d .
H13B H 0.3615 0.3947 0.1354 0.032 Uiso 1 1 calc R
C141 C 0.4068(4) 0.5540(4) 0.2281(3) 0.0221(9) Uani 1 1 d .
C142 C 0.5287(4) 0.5232(4) 0.2016(4) 0.0277(10) Uani 1 1 d .
H14C H 0.5552 0.5415 0.1375 0.033 Uiso 1 1 calc R
C143 C 0.6099(5) 0.4657(4) 0.2702(4) 0.0300(11) Uani 1 1 d .
H14D H 0.6925 0.4459 0.2535 0.036 Uiso 1 1 calc R
C144 C 0.5709(5) 0.4377(4) 0.3620(4) 0.0316(12) Uani 1 1 d .
H14E H 0.6267 0.3971 0.4079 0.038 Uiso 1 1 calc R
C145 C 0.4498(5) 0.4684(4) 0.3887(4) 0.0294(11) Uani 1 1 d .
H14B H 0.4236 0.4497 0.4528 0.035 Uiso 1 1 calc R
C146 C 0.3686(5) 0.5261(4) 0.3208(4) 0.0250(10) Uani 1 1 d .
H14A H 0.2862 0.5465 0.3382 0.030 Uiso 1 1 calc R

loop_
_atom_site_aniso_label
_atom_site_aniso_U_11
_atom_site_aniso_U_22
_atom_site_aniso_U_33
_atom_site_aniso_U_23
_atom_site_aniso_U_13
_atom_site_aniso_U_12
Mo1 0.01157(14) 0.01423(14) 0.01002(13) -0.00004(11) -0.00090(11) -0.00313(11)
Mo2 0.01205(14) 0.01383(14) 0.01092(13) -0.00057(11) -0.00054(11) -0.00245(11)
Mo3 0.01133(14) 0.01541(14) 0.01049(13) 0.00048(11) -0.00041(11) -0.00372(11)
I1 0.01872(12) 0.01675(12) 0.01494(12) -0.00092(9) -0.00224(9) -0.00674(9)
I2 0.01479(12) 0.02077(12) 0.01149(11) -0.00154(9) 0.00123(9) -0.00312(9)
I3 0.01168(11) 0.02026(12) 0.01526(11) 0.00015(10) -0.00107(9) -0.00264(9)
I4 0.01626(12) 0.01616(11) 0.01313(11) 0.00211(9) -0.00168(9) -0.00411(9)
C11 0.0175(19) 0.0169(18) 0.0183(19) -0.0026(15) 0.0015(15) -0.0041(15)
C12 0.019(2) 0.0199(19) 0.0189(19) 0.0012(16) -0.0010(16) -0.0077(16)
C13 0.023(2) 0.021(2) 0.023(2) -0.0006(17) -0.0045(17) -0.0098(17)
C14 0.038(3) 0.060(4) 0.019(2) 0.001(2) -0.009(2) -0.022(3)
C21 0.0172(19) 0.026(2) 0.0151(18) 0.0009(17) 0.0022(15) -0.0063(17)
C22 0.022(2) 0.028(2) 0.029(2) 0.001(2) 0.0014(19) -0.0075(19)
C23 0.033(3) 0.021(2) 0.030(3) -0.005(2) -0.001(2) -0.004(2)
C24 0.068(5) 0.028(3) 0.052(4) -0.005(3) -0.026(3) 0.008(3)
C31 0.021(2) 0.0199(19) 0.0146(18) -0.0021(16) -0.0047(15) -0.0044(16)
C32 0.022(2) 0.024(2) 0.028(2) 0.0011(19) -0.0062(18) -0.0052(18)
C33 0.024(2) 0.030(2) 0.021(2) 0.0049(19) -0.0022(18) -0.0078(19)
C34 0.024(3) 0.054(4) 0.071(5) 0.031(3) 0.005(3) -0.012(3)
O131 0.035(2) 0.039(2) 0.0221(17) 0.0038(15) -0.0103(15) -0.0190(17)
O132 0.060(3) 0.039(2) 0.029(2) 0.0143(17) -0.0157(18) -0.026(2)
O231 0.061(3) 0.0253(19) 0.036(2) 0.0045(17) -0.009(2) 0.0035(19)
O232 0.073(3) 0.035(2) 0.058(3) -0.006(2) 0.028(3) 0.003(2)
O331 0.0199(18) 0.055(3) 0.058(3) 0.032(2) -0.0028(18) -0.0099(18)
O332 0.047(3) 0.073(3) 0.051(3) 0.032(2) -0.022(2) -0.032(2)
P1 0.0196(5) 0.0193(5) 0.0165(5) 0.0007(4) -0.0005(4) -0.0065(4)
C111 0.0155(18) 0.0190(19) 0.0172(18) 0.0008(15) 0.0003(15) -0.0048(15)
C112 0.022(2) 0.027(2) 0.0151(19) -0.0026(17) 0.0040(16) -0.0093(18)
C113 0.022(2) 0.029(2) 0.021(2) -0.0015(18) 0.0021(17) -0.0108(18)
C114 0.027(2) 0.035(3) 0.023(2) 0.006(2) 0.0023(19) -0.010(2)
C115 0.028(2) 0.038(3) 0.017(2) 0.0040(19) -0.0016(18) -0.010(2)
C116 0.020(2) 0.031(2) 0.020(2) -0.0024(19) 0.0024(17) -0.0060(18)
C121 0.021(2) 0.025(2) 0.0169(19) 0.0018(17) 0.0007(16) -0.0056(17)
C122 0.020(2) 0.023(2) 0.020(2) -0.0019(17) 0.0012(16) -0.0034(17)
C123 0.024(2) 0.033(3) 0.021(2) 0.000(2) -0.0036(18) -0.002(2)
C124 0.023(2) 0.053(4) 0.019(2) -0.003(2) -0.0003(18) 0.001(2)
C125 0.022(2) 0.054(4) 0.032(3) 0.004(3) 0.004(2) -0.014(2)
C126 0.023(2) 0.038(3) 0.033(3) -0.002(2) 0.005(2) -0.012(2)
C131 0.025(2) 0.020(2) 0.020(2) -0.0009(17) 0.0005(17) -0.0062(17)
C132 0.032(3) 0.030(2) 0.023(2) 0.0031(19) -0.0048(19) -0.015(2)
C133 0.040(3) 0.043(3) 0.033(3) 0.001(2) -0.011(2) -0.025(3)
C134 0.041(3) 0.037(3) 0.039(3) -0.011(3) -0.001(3) -0.021(3)
C135 0.032(3) 0.026(3) 0.045(3) -0.007(2) 0.002(2) -0.010(2)
C136 0.023(2) 0.024(2) 0.035(3) 0.000(2) -0.003(2) -0.0070(18)
C141 0.028(2) 0.022(2) 0.018(2) -0.0003(17) -0.0017(17) -0.0082(18)
C142 0.025(2) 0.032(3) 0.025(2) 0.001(2) -0.0062(19) -0.005(2)
C143 0.026(2) 0.033(3) 0.031(3) -0.002(2) -0.006(2) -0.004(2)
C144 0.039(3) 0.025(2) 0.032(3) 0.007(2) -0.018(2) -0.011(2)
C145 0.040(3) 0.024(2) 0.025(2) 0.0062(19) -0.008(2) -0.009(2)
C146 0.033(3) 0.019(2) 0.023(2) 0.0007(18) -0.0004(19) -0.0076(19)

loop_
_atom_type_symbol
_atom_type_description
_atom_type_scat_dispersion_real
_atom_type_scat_dispersion_imag
_atom_type_scat_source
C C 0.0033 0.0016 'International Tables Vol C Tables 4.2.6.8 and 6.1.1.4'
H H 0.0000 0.0000 'International Tables Vol C Tables 4.2.6.8 and 6.1.1.4'
O O 0.0106 0.0060 'International Tables Vol C Tables 4.2.6.8 and 6.1.1.4'
P P 0.1023 0.0942 'International Tables Vol C Tables 4.2.6.8 and 6.1.1.4'
Mo Mo -1.6832 0.6857 'International Tables Vol C Tables 4.2.6.8 and 6.1.1.4'
I I -0.4742 1.8119 'International Tables Vol C Tables 4.2.6.8 and 6.1.1.4'

loop_
_geom_angle_atom_site_label_1
_geom_angle_atom_site_label_2
_geom_angle_atom_site_label_3
_geom_angle
_geom_angle_site_symmetry_1
_geom_angle_site_symmetry_3
Mo2 Mo1 Mo2 89.812(14) 2_656 .
Mo2 Mo1 Mo3 59.740(13) 2_656 .
Mo2 Mo1 Mo3 59.983(13) . .
Mo2 Mo1 I1 120.642(16) 2_656 .
Mo2 Mo1 I1 60.898(12) . .
Mo2 Mo1 I2 121.387(15) 2_656 .
Mo2 Mo1 I2 61.069(12) . .
Mo2 Mo1 I3 61.335(12) 2_656 .
Mo2 Mo1 I3 121.061(16) . .
Mo2 Mo1 I4 60.762(12) 2_656 2_656
Mo2 Mo1 I4 121.018(15) . 2_656
Mo3 Mo1 Mo2 60.101(13) 2_656 2_656
Mo3 Mo1 Mo2 59.763(13) 2_656 .
Mo3 Mo1 Mo3 89.831(14) 2_656 .
Mo3 Mo1 I1 120.657(15) 2_656 .
Mo3 Mo1 I1 60.905(12) . .
Mo3 Mo1 I2 61.289(12) 2_656 .
Mo3 Mo1 I2 121.041(15) . .
Mo3 Mo1 I3 121.432(16) 2_656 .
Mo3 Mo1 I3 61.091(12) . .
Mo3 Mo1 I4 61.256(12) 2_656 2_656
Mo3 Mo1 I4 120.494(15) . 2_656
I2 Mo1 I1 89.724(13) . .
I3 Mo1 I1 89.714(13) . .
I3 Mo1 I2 176.990(15) . .
I4 Mo1 I1 177.922(15) 2_656 .
I4 Mo1 I2 90.669(14) 2_656 .
I4 Mo1 I3 89.789(13) 2_656 .
C11 Mo1 Mo2 133.85(11) . 2_656
C11 Mo1 Mo2 136.20(11) . .
C11 Mo1 Mo3 132.25(12) . 2_656
C11 Mo1 Mo3 137.90(12) . .
C11 Mo1 I1 91.85(11) . .
C11 Mo1 I2 87.39(11) . .
C11 Mo1 I3 89.67(11) . .
C11 Mo1 I4 86.13(11) . 2_656
Mo1 Mo2 Mo1 90.188(14) 2_656 .
Mo1 Mo2 Mo3 59.941(13) 2_656 .
Mo1 Mo2 I1 120.969(16) 2_656 .
Mo1 Mo2 I1 61.248(12) . .
Mo1 Mo2 I2 121.535(16) 2_656 .
Mo1 Mo2 I2 60.879(12) . .
Mo1 Mo2 I3 60.689(12) 2_656 2_656
Mo1 Mo2 I3 121.059(16) . 2_656
Mo1 Mo2 I4 60.955(13) 2_656 .
Mo1 Mo2 I4 121.297(16) . .
Mo3 Mo2 Mo1 60.227(13) 2_656 2_656
Mo3 Mo2 Mo1 60.038(13) 2_656 .
Mo3 Mo2 Mo1 60.034(13) . .
Mo3 Mo2 Mo3 90.019(15) 2_656 .
Mo3 Mo2 I1 121.282(15) 2_656 .
Mo3 Mo2 I1 61.043(12) . .
Mo3 Mo2 I2 61.311(12) 2_656 .
Mo3 Mo2 I2 120.903(15) . .
Mo3 Mo2 I3 61.022(12) 2_656 2_656
Mo3 Mo2 I3 120.626(16) . 2_656
Mo3 Mo2 I4 121.173(15) 2_656 .
Mo3 Mo2 I4 61.269(12) . .
I1 Mo2 I3 177.505(16) . 2_656
I2 Mo2 I1 89.813(13) . .
I2 Mo2 I3 90.682(13) . 2_656
I4 Mo2 I1 89.846(13) . .
I4 Mo2 I2 177.132(16) . .
I4 Mo2 I3 89.538(12) . 2_656
C21 Mo2 Mo1 134.52(11) . 2_656
C21 Mo2 Mo1 135.29(11) . .
C21 Mo2 Mo3 135.23(12) . 2_656
C21 Mo2 Mo3 134.75(12) . .
C21 Mo2 I1 88.66(11) . .
C21 Mo2 I2 89.05(11) . .
C21 Mo2 I3 88.91(11) . 2_656
C21 Mo2 I4 88.09(11) . .
Mo1 Mo3 Mo1 90.169(14) 2_656 .
Mo1 Mo3 Mo2 59.959(13) 2_656 .
Mo1 Mo3 I1 120.952(16) 2_656 .
Mo1 Mo3 I1 61.219(12) . .
Mo1 Mo3 I2 60.840(12) 2_656 2_656
Mo1 Mo3 I2 121.082(16) . 2_656
Mo1 Mo3 I3 121.499(16) 2_656 .
Mo1 Mo3 I3 60.725(12) . .
Mo1 Mo3 I4 60.705(12) 2_656 .
Mo1 Mo3 I4 120.505(16) . .
Mo2 Mo3 Mo1 60.199(13) 2_656 2_656
Mo2 Mo3 Mo1 60.033(13) 2_656 .
Mo2 Mo3 Mo1 59.983(13) . .
Mo2 Mo3 Mo2 89.981(15) 2_656 .
Mo2 Mo3 I1 121.248(16) 2_656 .
Mo2 Mo3 I1 61.007(12) . .
Mo2 Mo3 I2 61.052(12) 2_656 2_656
Mo2 Mo3 I2 120.795(15) . 2_656
Mo2 Mo3 I3 61.301(12) 2_656 .
Mo2 Mo3 I3 120.696(16) . .
Mo2 Mo3 I4 120.904(15) 2_656 .
Mo2 Mo3 I4 60.529(12) . .
I1 Mo3 I2 177.451(17) . 2_656
I3 Mo3 I1 89.686(13) . .
I3 Mo3 I2 90.694(13) . 2_656
I3 Mo3 I4 177.734(17) . .
I4 Mo3 I1 89.418(13) . .
I4 Mo3 I2 90.110(13) . 2_656
C31 Mo3 Mo1 134.62(10) . 2_656
C31 Mo3 Mo1 135.19(10) . .
C31 Mo3 Mo2 133.82(11) . 2_656
C31 Mo3 Mo2 136.20(11) . .
C31 Mo3 I1 89.62(11) . .
C31 Mo3 I2 87.87(11) . 2_656
C31 Mo3 I3 88.10(11) . .
C31 Mo3 I4 89.81(11) . .
Mo2 I1 Mo1 57.854(11) . .
Mo2 I1 Mo3 57.950(11) . .
Mo3 I1 Mo1 57.876(12) . .
Mo1 I2 Mo2 58.051(11) . .
Mo1 I2 Mo3 57.869(11) . 2_656
Mo2 I2 Mo3 57.636(12) . 2_656
Mo1 I3 Mo2 57.975(12) . 2_656
Mo1 I3 Mo3 58.185(12) . .
Mo3 I3 Mo2 57.676(12) . 2_656
Mo1 I4 Mo3 58.040(11) 2_656 .
Mo2 I4 Mo1 58.282(11) . 2_656
Mo2 I4 Mo3 58.202(12) . .
C12 C11 Mo1 175.3(4) . .
C11 C12 C13 175.9(5) . .
O131 C13 C12 111.7(4) . .
O132 C13 C12 125.8(4) . .
O132 C13 O131 122.6(4) . .
C22 C21 Mo2 177.0(4) . .
C21 C22 C23 179.2(6) . .
O231 C23 C22 111.7(5) . .
O232 C23 C22 125.2(5) . .
O232 C23 O231 123.1(5) . .
C32 C31 Mo3 176.9(4) . .
C31 C32 C33 172.2(5) . .
O331 C33 C32 113.2(4) . .
O332 C33 C32 125.3(5) . .
O332 C33 O331 121.5(5) . .
C13 O131 C14 114.5(4) . .
C23 O231 C24 116.4(5) . .
C33 O331 C34 114.9(4) . .
C111 P1 C131 112.2(2) . .
C121 P1 C111 108.8(2) . .
C121 P1 C131 107.9(2) . .
C121 P1 C141 110.7(2) . .
C141 P1 C111 108.7(2) . .
C141 P1 C131 108.6(2) . .
C112 C111 P1 119.3(3) . .
C112 C111 C116 120.3(4) . .
C116 C111 P1 120.2(3) . .
C111 C112 C113 119.3(4) . .
C114 C113 C112 120.7(4) . .
C113 C114 C115 120.1(5) . .
C114 C115 C116 120.2(4) . .
C111 C116 C115 119.4(4) . .
C122 C121 P1 118.9(4) . .
C126 C121 P1 121.2(4) . .
C126 C121 C122 119.9(5) . .
C121 C122 C123 120.1(5) . .
C124 C123 C122 118.7(5) . .
C123 C124 C125 121.7(5) . .
C124 C125 C126 119.8(5) . .
C121 C126 C125 119.7(5) . .
C132 C131 P1 119.2(4) . .
C136 C131 P1 120.3(4) . .
C136 C131 C132 120.5(4) . .
C133 C132 C131 119.1(5) . .
C134 C133 C132 119.8(5) . .
C133 C134 C135 120.9(5) . .
C134 C135 C136 119.7(5) . .
C131 C136 C135 119.8(5) . .
C142 C141 P1 118.7(4) . .
C146 C141 P1 121.0(4) . .
C146 C141 C142 120.1(4) . .
C143 C142 C141 119.3(5) . .
C144 C143 C142 120.2(5) . .
C143 C144 C145 120.7(5) . .
C146 C145 C144 119.4(5) . .
C141 C146 C145 120.4(5) . .

loop_
_geom_bond_atom_site_label_1
_geom_bond_atom_site_label_2
_geom_bond_distance
_geom_bond_site_symmetry_2
Mo1 Mo2 2.6936(5) 2_656
Mo1 Mo2 2.6974(5) .
Mo1 Mo3 2.6930(5) 2_656
Mo1 Mo3 2.6988(5) .
Mo1 I1 2.7930(5) .
Mo1 I2 2.7771(5) .
Mo1 I3 2.7704(5) .
Mo1 I4 2.7682(5) 2_656
Mo1 C11 2.192(4) .
Mo2 Mo1 2.6936(5) 2_656
Mo2 Mo3 2.6855(5) 2_656
Mo2 Mo3 2.6974(5) .
Mo2 I1 2.7836(4) .
Mo2 I2 2.7822(5) .
Mo2 I3 2.7877(4) 2_656
Mo2 I4 2.7631(5) .
Mo2 C21 2.180(5) .
Mo3 Mo1 2.6931(5) 2_656
Mo3 Mo2 2.6856(5) 2_656
Mo3 I1 2.7846(4) .
Mo3 I2 2.7892(4) 2_656
Mo3 I3 2.7802(4) .
Mo3 I4 2.7830(4) .
Mo3 C31 2.191(5) .
I2 Mo3 2.7891(4) 2_656
I3 Mo2 2.7877(4) 2_656
I4 Mo1 2.7683(5) 2_656
C11 C12 1.191(6) .
C12 C13 1.450(6) .
C13 O131 1.348(5) .
C13 O132 1.205(6) .
C14 O131 1.468(6) .
C21 C22 1.187(7) .
C22 C23 1.448(7) .
C23 O231 1.337(7) .
C23 O232 1.220(7) .
C24 O231 1.445(7) .
C31 C32 1.190(7) .
C32 C33 1.437(7) .
C33 O331 1.323(6) .
C33 O332 1.217(6) .
C34 O331 1.452(7) .
P1 C111 1.800(4) .
P1 C121 1.791(5) .
P1 C131 1.804(5) .
P1 C141 1.794(5) .
C111 C112 1.388(6) .
C111 C116 1.395(6) .
C112 C113 1.399(6) .
C113 C114 1.370(7) .
C114 C115 1.389(7) .
C115 C116 1.396(7) .
C121 C122 1.393(6) .
C121 C126 1.392(7) .
C122 C123 1.417(7) .
C123 C124 1.374(8) .
C124 C125 1.380(8) .
C125 C126 1.400(8) .
C131 C132 1.403(6) .
C131 C136 1.381(6) .
C132 C133 1.393(7) .
C133 C134 1.379(8) .
C134 C135 1.386(8) .
C135 C136 1.388(7) .
C141 C142 1.409(7) .
C141 C146 1.380(7) .
C142 C143 1.391(7) .
C143 C144 1.372(8) .
C144 C145 1.400(8) .
C145 C146 1.386(7) .
